data_7709942
loop_
_publ_author_name
'Yoshida, Hiroto'
'Izumi, Yuki'
'Hiraoka, Yuta'
'Nakanishi, Kazuki'
'Nakamoto, Masaaki'
'Hatano, Sayaka'
'Abe, Manabu'

_publ_section_title
;
 A stable silylborane with diminished boron-Lewis acidity
;
_journal_name_full 'Dalton Transactions'
_journal_paper_doi 10.1039/D2DT00962E
_journal_year 2022
_chemical_formula_sum 'C18 H19 B N2 Si'
_chemical_formula_weight 302.25
_space_group_crystal_system orthorhombic
_space_group_IT_number 19
_space_group_name_Hall 'P 2ac 2ab'
_space_group_name_H-M_alt 'P 21 21 21'
_atom_sites_solution_hydrogens geom
_audit_creation_method SHELXL-2014/7
_audit_update_record
;
2021-11-09 deposited with the CCDC.	2022-04-08 downloaded from the CCDC.
;
_cell_angle_alpha 90
_cell_angle_beta 90
_cell_angle_gamma 90
_cell_formula_units_Z 4
_cell_length_a 7.0647(16)
_cell_length_b 11.425(3)
_cell_length_c 20.803(5)
_cell_measurement_reflns_used 3341
_cell_measurement_temperature 100(2)
_cell_measurement_theta_max 26.10
_cell_measurement_theta_min 3.05
_cell_volume 1679.1(7)
_computing_cell_refinement 'Bruker SAINT'
_computing_data_collection 'Bruker APEX2'
_computing_data_reduction 'Bruker SAINT'
_computing_molecular_graphics 'Bruker SHELXTL'
_computing_publication_material 'Bruker SHELXTL'
_computing_structure_refinement 'SHELXL-2014 (Sheldrick 2014)'
_computing_structure_solution 'SHELXS-97 (Sheldrick 2008)'
_diffrn_ambient_temperature 100(2)
_diffrn_measured_fraction_theta_full 0.999
_diffrn_measured_fraction_theta_max 0.996
_diffrn_measurement_device_type 'Bruker APEX-II CCD'
_diffrn_measurement_method '\f and \w scans'
_diffrn_radiation_type MoK\a
_diffrn_radiation_wavelength 0.71073
_diffrn_reflns_av_R_equivalents 0.0267
_diffrn_reflns_av_unetI/netI 0.0350
_diffrn_reflns_Laue_measured_fraction_full 0.999
_diffrn_reflns_Laue_measured_fraction_max 0.996
_diffrn_reflns_limit_h_max 8
_diffrn_reflns_limit_h_min -8
_diffrn_reflns_limit_k_max 14
_diffrn_reflns_limit_k_min -13
_diffrn_reflns_limit_l_max 18
_diffrn_reflns_limit_l_min -26
_diffrn_reflns_number 8946
_diffrn_reflns_point_group_measured_fraction_full 0.998
_diffrn_reflns_point_group_measured_fraction_max 0.994
_diffrn_reflns_theta_full 25.242
_diffrn_reflns_theta_max 26.394
_diffrn_reflns_theta_min 1.958
_exptl_absorpt_coefficient_mu 0.137
_exptl_absorpt_correction_T_max 0.999
_exptl_absorpt_correction_T_min 0.966
_exptl_absorpt_correction_type multi-scan
_exptl_crystal_colour colourless
_exptl_crystal_density_diffrn 1.196
_exptl_crystal_description plate
_exptl_crystal_F_000 640
_exptl_crystal_size_max 0.200
_exptl_crystal_size_mid 0.050
_exptl_crystal_size_min 0.010
_refine_diff_density_max 0.214
_refine_diff_density_min -0.181
_refine_diff_density_rms 0.037
_refine_ls_abs_structure_details
;
 Flack x determined using 1204 quotients [(I+)-(I-)]/[(I+)+(I-)]
 (Parsons, Flack and Wagner, Acta Cryst. B69 (2013) 249-259).
;
_refine_ls_abs_structure_Flack 0.05(5)
_refine_ls_extinction_method none
_refine_ls_goodness_of_fit_ref 1.039
_refine_ls_hydrogen_treatment constr
_refine_ls_matrix_type full
_refine_ls_number_parameters 201
_refine_ls_number_reflns 3420
_refine_ls_number_restraints 0
_refine_ls_restrained_S_all 1.039
_refine_ls_R_factor_all 0.0397
_refine_ls_R_factor_gt 0.0332
_refine_ls_shift/su_max 0.000
_refine_ls_shift/su_mean 0.000
_refine_ls_structure_factor_coef Fsqd
_refine_ls_weighting_details 'w=1/[\s^2^(Fo^2^)+(0.0314P)^2^+0.4112P] where P=(Fo^2^+2Fc^2^)/3'
_refine_ls_weighting_scheme calc
_refine_ls_wR_factor_gt 0.0731
_refine_ls_wR_factor_ref 0.0760
_reflns_Friedel_coverage 0.721
_reflns_Friedel_fraction_full 0.995
_reflns_Friedel_fraction_max 0.990
_reflns_number_gt 3100
_reflns_number_total 3420
_reflns_threshold_expression 'I > 2\s(I)'
_cod_data_source_file d2dt00962e2.cif
_cod_data_source_block compound_1a
_cod_depositor_comments
;
The following automatic conversions were performed:

data item '_exptl_absorpt_correction_type' value 'Multi-scan' was
changed to 'multi-scan' in accordance with the
/home/data/users/saulius/crontab/automatic-downloads/rss-feeds/RSC/lib/dictionaries/cif_core.dic
dictionary named 'cif_core.dic' version 2.4.2 last updated on
2011-04-26.

Automatic conversion script
Id: cif_fix_values 7556 2019-12-06 15:28:31Z antanas 
;
_cod_database_code 7709942
_shelx_shelxl_version_number 2014/7
_shelx_space_group_comment
;
The symmetry employed for this shelxl refinement is uniquely defined
by the following loop, which should always be used as a source of
symmetry information in preference to the above space-group names.
They are only intended as comments.
;
_shelx_estimated_absorpt_t_min 0.973
_shelx_estimated_absorpt_t_max 0.999

loop_
_space_group_symop_operation_xyz
'x, y, z'
'-x+1/2, -y, z+1/2'
'-x, y+1/2, -z+1/2'
'x+1/2, -y+1/2, -z'

loop_
_atom_site_label
_atom_site_type_symbol
_atom_site_fract_x
_atom_site_fract_y
_atom_site_fract_z
_atom_site_U_iso_or_equiv
_atom_site_adp_type
_atom_site_occupancy
_atom_site_site_symmetry_order
_atom_site_calc_flag
_atom_site_refinement_flags_posn
_atom_site_refinement_flags_adp
_atom_site_refinement_flags_occupancy
_atom_site_disorder_assembly
_atom_site_disorder_group
B1 B 0.4859(4) 0.6696(2) 0.65595(13) 0.0206(6) Uani 1 1 d . . . . .
C1 C 0.5080(3) 0.80825(19) 0.56369(10) 0.0179(5) Uani 1 1 d . . . . .
C2 C 0.3254(3) 0.8526(2) 0.57950(10) 0.0164(5) Uani 1 1 d . . . . .
C3 C 0.2203(3) 0.80697(18) 0.63237(10) 0.0180(5) Uani 1 1 d . . . . .
C4 C 0.0415(3) 0.8482(2) 0.64486(10) 0.0198(5) Uani 1 1 d . . . . .
H4 H -0.0293 0.8166 0.6796 0.024 Uiso 1 1 calc R U . . .
C6 C 0.0606(3) 0.9831(2) 0.55595(11) 0.0223(5) Uani 1 1 d . . . . .
H6 H 0.0046 1.0431 0.5307 0.027 Uiso 1 1 calc R U . . .
C5 C -0.0372(3) 0.9370(2) 0.60649(11) 0.0225(5) Uani 1 1 d . . . . .
H5 H -0.1605 0.9654 0.6159 0.027 Uiso 1 1 calc R U . . .
C8 C 0.3487(4) 0.9855(2) 0.48763(11) 0.0228(6) Uani 1 1 d . . . . .
H8 H 0.2968 1.0457 0.4615 0.027 Uiso 1 1 calc R U . . .
C7 C 0.2449(3) 0.94248(19) 0.54073(10) 0.0186(5) Uani 1 1 d . . . . .
C9 C 0.5239(4) 0.9407(2) 0.47372(10) 0.0240(6) Uani 1 1 d . . . . .
H9 H 0.5917 0.9701 0.4377 0.029 Uiso 1 1 calc R U . . .
C10 C 0.6053(4) 0.8522(2) 0.51150(10) 0.0223(5) Uani 1 1 d . . . . .
H10 H 0.7273 0.8226 0.5012 0.027 Uiso 1 1 calc R U . . .
C14 C 0.6751(5) 0.2073(2) 0.58262(13) 0.0350(7) Uani 1 1 d . . . . .
H14 H 0.6912 0.1410 0.5556 0.042 Uiso 1 1 calc R U . . .
C13 C 0.5020(4) 0.2642(2) 0.58506(13) 0.0350(7) Uani 1 1 d . . . . .
H13 H 0.3984 0.2369 0.5601 0.042 Uiso 1 1 calc R U . . .
C12 C 0.4813(4) 0.3618(2) 0.62443(12) 0.0283(6) Uani 1 1 d . . . . .
H12 H 0.3622 0.4004 0.6259 0.034 Uiso 1 1 calc R U . . .
C11 C 0.6298(3) 0.4050(2) 0.66186(11) 0.0212(5) Uani 1 1 d . . . . .
C17 C 0.4217(4) 0.5062(2) 0.77731(12) 0.0375(7) Uani 1 1 d . . . . .
H17A H 0.3010 0.4819 0.7584 0.056 Uiso 1 1 calc R U . . .
H17B H 0.4019 0.5759 0.8039 0.056 Uiso 1 1 calc R U . . .
H17C H 0.4720 0.4428 0.8040 0.056 Uiso 1 1 calc R U . . .
C16 C 0.8009(4) 0.3439(2) 0.65868(12) 0.0260(6) Uani 1 1 d . . . . .
H16 H 0.9046 0.3695 0.6841 0.031 Uiso 1 1 calc R U . . .
C15 C 0.8231(4) 0.2469(2) 0.61940(12) 0.0325(7) Uani 1 1 d . . . . .
H15 H 0.9416 0.2077 0.6179 0.039 Uiso 1 1 calc R U . . .
C18 C 0.8273(4) 0.5885(2) 0.74567(14) 0.0397(7) Uani 1 1 d . . . . .
H18A H 0.9185 0.5991 0.7107 0.060 Uiso 1 1 calc R U . . .
H18B H 0.8743 0.5286 0.7754 0.060 Uiso 1 1 calc R U . . .
H18C H 0.8112 0.6626 0.7687 0.060 Uiso 1 1 calc R U . . .
N1 N 0.5817(3) 0.71782(16) 0.60202(9) 0.0214(4) Uani 1 1 d . . . . .
H1 H 0.6936 0.6894 0.5920 0.026 Uiso 1 1 calc R U . . .
N2 N 0.3058(3) 0.71852(16) 0.66905(9) 0.0208(4) Uani 1 1 d . . . . .
H2 H 0.2431 0.6916 0.7025 0.025 Uiso 1 1 calc R U . . .
Si1 Si 0.59424(10) 0.54087(6) 0.71170(3) 0.02246(17) Uani 1 1 d . . . . .

loop_
_atom_site_aniso_label
_atom_site_aniso_U_11
_atom_site_aniso_U_22
_atom_site_aniso_U_33
_atom_site_aniso_U_23
_atom_site_aniso_U_13
_atom_site_aniso_U_12
B1 0.0247(15) 0.0174(13) 0.0197(13) -0.0024(10) -0.0051(11) 0.0034(12)
C1 0.0206(12) 0.0169(11) 0.0161(11) -0.0043(8) -0.0025(9) -0.0003(10)
C2 0.0174(12) 0.0160(11) 0.0157(10) -0.0046(9) -0.0021(9) -0.0012(10)
C3 0.0230(13) 0.0140(11) 0.0170(11) -0.0036(9) -0.0033(9) 0.0001(9)
C4 0.0201(13) 0.0201(11) 0.0191(11) -0.0019(9) 0.0028(9) -0.0001(10)
C6 0.0260(14) 0.0192(12) 0.0217(11) 0.0000(9) -0.0066(10) 0.0057(10)
C5 0.0180(12) 0.0235(13) 0.0259(12) -0.0041(10) -0.0026(9) 0.0045(10)
C8 0.0313(15) 0.0189(13) 0.0183(11) 0.0013(9) -0.0033(10) -0.0009(10)
C7 0.0237(13) 0.0156(11) 0.0164(10) -0.0047(9) -0.0039(9) -0.0015(10)
C9 0.0297(14) 0.0256(13) 0.0168(11) -0.0014(10) 0.0029(10) -0.0057(11)
C10 0.0204(12) 0.0261(12) 0.0206(11) -0.0064(10) 0.0027(10) 0.0016(11)
C14 0.057(2) 0.0215(14) 0.0268(13) -0.0001(11) 0.0013(13) 0.0096(14)
C13 0.0462(18) 0.0279(14) 0.0307(15) 0.0009(11) -0.0061(13) -0.0038(14)
C12 0.0288(15) 0.0257(13) 0.0304(13) 0.0028(11) -0.0008(11) 0.0045(11)
C11 0.0255(14) 0.0192(11) 0.0187(11) 0.0066(9) 0.0036(10) 0.0032(10)
C17 0.0493(18) 0.0357(15) 0.0274(13) 0.0053(11) 0.0086(13) 0.0160(14)
C16 0.0305(15) 0.0237(12) 0.0238(12) 0.0057(10) -0.0001(11) 0.0037(11)
C15 0.0410(17) 0.0252(14) 0.0311(14) 0.0054(11) 0.0044(13) 0.0144(12)
C18 0.0460(19) 0.0278(14) 0.0454(16) 0.0060(13) -0.0218(15) -0.0011(14)
N1 0.0203(11) 0.0210(10) 0.0229(10) -0.0008(8) -0.0009(9) 0.0082(9)
N2 0.0242(11) 0.0189(10) 0.0193(10) 0.0027(8) 0.0015(9) 0.0020(9)
Si1 0.0278(4) 0.0196(3) 0.0200(3) 0.0025(3) -0.0015(3) 0.0049(3)

loop_
_atom_type_symbol
_atom_type_description
_atom_type_scat_dispersion_real
_atom_type_scat_dispersion_imag
_atom_type_scat_source
C C 0.0033 0.0016 'International Tables Vol C Tables 4.2.6.8 and 6.1.1.4'
H H 0.0000 0.0000 'International Tables Vol C Tables 4.2.6.8 and 6.1.1.4'
B B 0.0013 0.0007 'International Tables Vol C Tables 4.2.6.8 and 6.1.1.4'
N N 0.0061 0.0033 'International Tables Vol C Tables 4.2.6.8 and 6.1.1.4'
Si Si 0.0817 0.0704 'International Tables Vol C Tables 4.2.6.8 and 6.1.1.4'

loop_
_geom_angle_atom_site_label_1
_geom_angle_atom_site_label_2
_geom_angle_atom_site_label_3
_geom_angle
_geom_angle_site_symmetry_1
_geom_angle_site_symmetry_3
_geom_angle_publ_flag
N2 B1 N1 115.3(2) . . ?
N2 B1 Si1 121.08(19) . . ?
N1 B1 Si1 123.66(19) . . ?
C10 C1 N1 121.9(2) . . ?
C10 C1 C2 120.3(2) . . ?
N1 C1 C2 117.8(2) . . ?
C1 C2 C7 119.2(2) . . ?
C1 C2 C3 121.3(2) . . ?
C7 C2 C3 119.5(2) . . ?
C4 C3 N2 122.7(2) . . ?
C4 C3 C2 120.0(2) . . ?
N2 C3 C2 117.3(2) . . ?
C3 C4 C5 120.3(2) . . ?
C3 C4 H4 119.9 . . ?
C5 C4 H4 119.9 . . ?
C5 C6 C7 120.7(2) . . ?
C5 C6 H6 119.7 . . ?
C7 C6 H6 119.7 . . ?
C6 C5 C4 121.1(2) . . ?
C6 C5 H5 119.4 . . ?
C4 C5 H5 119.4 . . ?
C9 C8 C7 120.2(2) . . ?
C9 C8 H8 119.9 . . ?
C7 C8 H8 119.9 . . ?
C8 C7 C6 122.5(2) . . ?
C8 C7 C2 119.1(2) . . ?
C6 C7 C2 118.5(2) . . ?
C8 C9 C10 121.4(2) . . ?
C8 C9 H9 119.3 . . ?
C10 C9 H9 119.3 . . ?
C1 C10 C9 119.9(2) . . ?
C1 C10 H10 120.1 . . ?
C9 C10 H10 120.1 . . ?
C15 C14 C13 119.8(3) . . ?
C15 C14 H14 120.1 . . ?
C13 C14 H14 120.1 . . ?
C14 C13 C12 119.4(3) . . ?
C14 C13 H13 120.3 . . ?
C12 C13 H13 120.3 . . ?
C13 C12 C11 122.1(2) . . ?
C13 C12 H12 118.9 . . ?
C11 C12 H12 118.9 . . ?
C12 C11 C16 116.6(2) . . ?
C12 C11 Si1 119.81(18) . . ?
C16 C11 Si1 123.59(19) . . ?
Si1 C17 H17A 109.5 . . ?
Si1 C17 H17B 109.5 . . ?
H17A C17 H17B 109.5 . . ?
Si1 C17 H17C 109.5 . . ?
H17A C17 H17C 109.5 . . ?
H17B C17 H17C 109.5 . . ?
C15 C16 C11 121.7(3) . . ?
C15 C16 H16 119.2 . . ?
C11 C16 H16 119.2 . . ?
C14 C15 C16 120.4(3) . . ?
C14 C15 H15 119.8 . . ?
C16 C15 H15 119.8 . . ?
Si1 C18 H18A 109.5 . . ?
Si1 C18 H18B 109.5 . . ?
H18A C18 H18B 109.5 . . ?
Si1 C18 H18C 109.5 . . ?
H18A C18 H18C 109.5 . . ?
H18B C18 H18C 109.5 . . ?
C1 N1 B1 123.8(2) . . ?
C1 N1 H1 118.1 . . ?
B1 N1 H1 118.1 . . ?
C3 N2 B1 124.5(2) . . ?
C3 N2 H2 117.8 . . ?
B1 N2 H2 117.8 . . ?
C17 Si1 C18 111.02(14) . . ?
C17 Si1 C11 108.30(11) . . ?
C18 Si1 C11 109.25(13) . . ?
C17 Si1 B1 108.98(12) . . ?
C18 Si1 B1 109.73(12) . . ?
C11 Si1 B1 109.53(10) . . ?

loop_
_geom_bond_atom_site_label_1
_geom_bond_atom_site_label_2
_geom_bond_distance
_geom_bond_site_symmetry_2
_geom_bond_publ_flag
B1 N2 1.417(3) . ?
B1 N1 1.421(3) . ?
B1 Si1 2.023(3) . ?
C1 C10 1.380(3) . ?
C1 N1 1.405(3) . ?
C1 C2 1.424(3) . ?
C2 C7 1.424(3) . ?
C2 C3 1.425(3) . ?
C3 C4 1.373(3) . ?
C3 N2 1.403(3) . ?
C4 C5 1.406(3) . ?
C4 H4 0.9500 . ?
C6 C5 1.364(3) . ?
C6 C7 1.418(3) . ?
C6 H6 0.9500 . ?
C5 H5 0.9500 . ?
C8 C9 1.371(3) . ?
C8 C7 1.414(3) . ?
C8 H8 0.9500 . ?
C9 C10 1.404(3) . ?
C9 H9 0.9500 . ?
C10 H10 0.9500 . ?
C14 C15 1.373(4) . ?
C14 C13 1.386(4) . ?
C14 H14 0.9500 . ?
C13 C12 1.391(4) . ?
C13 H13 0.9500 . ?
C12 C11 1.397(4) . ?
C12 H12 0.9500 . ?
C11 C16 1.397(3) . ?
C11 Si1 1.884(2) . ?
C17 Si1 1.872(3) . ?
C17 H17A 0.9800 . ?
C17 H17B 0.9800 . ?
C17 H17C 0.9800 . ?
C16 C15 1.385(4) . ?
C16 H16 0.9500 . ?
C15 H15 0.9500 . ?
C18 Si1 1.873(3) . ?
C18 H18A 0.9800 . ?
C18 H18B 0.9800 . ?
C18 H18C 0.9800 . ?
N1 H1 0.8800 . ?
N2 H2 0.8800 . ?
